data_2104828
loop_
_publ_author_name
'Smirnova, O.'
'Kumada, N.'
'Takei, T.'
'Yonesaki, Y.'
'Yashima, M.'
'Kinomura, N.'

_publ_section_title
;
 Structure and electrical properties of the new pyrochlore-type
 protonic solid electrolyte K~0.88~Nb~2~O~7.58~H~4.28~
;
_journal_issue 6
_journal_name_full 'Acta Crystallographica Section B'
_journal_page_first 594
_journal_page_last 602
_journal_paper_doi 10.1107/S0108768110038620
_journal_volume 66
_journal_year 2010
_chemical_formula_analytical K0.88Nb2O7.58H4.28
_chemical_formula_moiety ' Nb8 O24, 0.13(O32), 25.92(O0.08), 17.14(H), 42.24(K0.08)'
_chemical_formula_structural (K0.88(OH)0.54)H1.66(H2O)1.04Nb2O6
_chemical_formula_sum 'H17.14 K3.52 Nb8 O30.32'
_chemical_formula_weight 1383.31
_chemical_name_common 'potassium acidic niobate hydrate'
_chemical_name_systematic 'potassium hydrogen niobate hydroxide hydrate'
_space_group_crystal_system cubic
_space_group_IT_number 227
_space_group_name_Hall 'F 4d 2 3 -1d'
_space_group_name_H-M_alt 'F d -3 m :1'
_cell_angle_alpha 90.000
_cell_angle_beta 90.000
_cell_angle_gamma 90.000
_cell_formula_units_Z 2
_cell_length_a 10.6554(2)
_cell_length_b 10.6554(2)
_cell_length_c 10.6554(2)
_cell_measurement_temperature 300
_cell_volume 1209.79(4)
_computing_cell_refinement Chekcell
_computing_molecular_graphics 'Diamond 3.0 demo version'
_computing_structure_refinement FullProf
_computing_structure_solution FOX
_diffrn_ambient_temperature 300
_diffrn_detector 2D
_diffrn_detector_type 'self-constructed at JRR'
_diffrn_measurement_device_type 'HERMES powder diffractometer'
_diffrn_radiation_probe neutron
_diffrn_radiation_type neutron
_diffrn_radiation_wavelength 1.826500
_diffrn_source JRR-3
_diffrn_source_type reactor
_exptl_crystal_density_diffrn 3.797
_exptl_crystal_density_method 'not measured'
_exptl_crystal_F_000 230
_pd_block_diffractogram_id KHNbO_300K.dat
_pd_char_colour white
_pd_char_particle_morphology octahedral
_pd_instr_location 'Tohoku University, Japan'
_pd_meas_2theta_range_inc 0.1
_pd_meas_2theta_range_max 156.8
_pd_meas_2theta_range_min 7
_pd_meas_number_of_points 1499
_pd_meas_scan_method cont
_pd_proc_info_excluded_regions 0
_pd_proc_ls_background_function polynomial
_pd_proc_ls_profile_function Pseudo-Voight
_pd_proc_ls_prof_R_factor 1.98
_pd_proc_ls_prof_wR_expected 1.72
_pd_proc_ls_prof_wR_factor 2.54
_pd_spec_mounting 'vanadium container'
_pd_spec_mount_mode reflection
_pd_spec_shape cylinder
_pd_spec_size_axial 50
_pd_spec_size_equat 8
_pd_spec_size_thick 8
_refine_ls_goodness_of_fit_all 1.48
_refine_ls_hydrogen_treatment H
_refine_ls_number_constraints 5
_refine_ls_number_parameters 21
_refine_ls_R_Fsqd_factor 6.17
_cod_data_source_file bp5032.cif
_cod_data_source_block I
_cod_depositor_comments
;
 Updating space group information.

 Antanas Vaitkus,
 2018-07-23
;
_cod_database_code 2104828

loop_
_space_group_symop_id
_space_group_symop_operation_xyz
1 x,y,z
2 y,z,x
3 z,x,y
4 x,z,y
5 y,x,z
6 z,y,x
7 x,-y,-z
8 y,-z,-x
9 z,-x,-y
10 x,-z,-y
11 y,-x,-z
12 z,-y,-x
13 -x,y,-z
14 -y,z,-x
15 -z,x,-y
16 -x,z,-y
17 -y,x,-z
18 -z,y,-x
19 -x,-y,z
20 -y,-z,x
21 -z,-x,y
22 -x,-z,y
23 -y,-x,z
24 -z,-y,x
25 1/4-x,1/4-y,1/4-z
26 1/4-y,1/4-z,1/4-x
27 1/4-z,1/4-x,1/4-y
28 1/4-x,1/4-z,1/4-y
29 1/4-y,1/4-x,1/4-z
30 1/4-z,1/4-y,1/4-x
31 1/4-x,1/4+y,1/4+z
32 1/4-y,1/4+z,1/4+x
33 1/4-z,1/4+x,1/4+y
34 1/4-x,1/4+z,1/4+y
35 1/4-y,1/4+x,1/4+z
36 1/4-z,1/4+y,1/4+x
37 1/4+x,1/4-y,1/4+z
38 1/4+y,1/4-z,1/4+x
39 1/4+z,1/4-x,1/4+y
40 1/4+x,1/4-z,1/4+y
41 1/4+y,1/4-x,1/4+z
42 1/4+z,1/4-y,1/4+x
43 1/4+x,1/4+y,1/4-z
44 1/4+y,1/4+z,1/4-x
45 1/4+z,1/4+x,1/4-y
46 1/4+x,1/4+z,1/4-y
47 1/4+y,1/4+x,1/4-z
48 1/4+z,1/4+y,1/4-x
49 x,1/2+y,1/2+z
50 1/2+x,y,1/2+z
51 1/2+x,1/2+y,z
52 y,1/2+z,1/2+x
53 1/2+y,z,1/2+x
54 1/2+y,1/2+z,x
55 z,1/2+x,1/2+y
56 1/2+z,x,1/2+y
57 1/2+z,1/2+x,y
58 x,1/2+z,1/2+y
59 1/2+x,z,1/2+y
60 1/2+x,1/2+z,y
61 y,1/2+x,1/2+z
62 1/2+y,x,1/2+z
63 1/2+y,1/2+x,z
64 z,1/2+y,1/2+x
65 1/2+z,y,1/2+x
66 1/2+z,1/2+y,x
67 x,1/2-y,1/2-z
68 1/2+x,-y,1/2-z
69 1/2+x,1/2-y,-z
70 y,1/2-z,1/2-x
71 1/2+y,-z,1/2-x
72 1/2+y,1/2-z,-x
73 z,1/2-x,1/2-y
74 1/2+z,-x,1/2-y
75 1/2+z,1/2-x,-y
76 x,1/2-z,1/2-y
77 1/2+x,-z,1/2-y
78 1/2+x,1/2-z,-y
79 y,1/2-x,1/2-z
80 1/2+y,-x,1/2-z
81 1/2+y,1/2-x,-z
82 z,1/2-y,1/2-x
83 1/2+z,-y,1/2-x
84 1/2+z,1/2-y,-x
85 -x,1/2+y,1/2-z
86 1/2-x,y,1/2-z
87 1/2-x,1/2+y,-z
88 -y,1/2+z,1/2-x
89 1/2-y,z,1/2-x
90 1/2-y,1/2+z,-x
91 -z,1/2+x,1/2-y
92 1/2-z,x,1/2-y
93 1/2-z,1/2+x,-y
94 -x,1/2+z,1/2-y
95 1/2-x,z,1/2-y
96 1/2-x,1/2+z,-y
97 -y,1/2+x,1/2-z
98 1/2-y,x,1/2-z
99 1/2-y,1/2+x,-z
100 -z,1/2+y,1/2-x
101 1/2-z,y,1/2-x
102 1/2-z,1/2+y,-x
103 -x,1/2-y,1/2+z
104 1/2-x,-y,1/2+z
105 1/2-x,1/2-y,z
106 -y,1/2-z,1/2+x
107 1/2-y,-z,1/2+x
108 1/2-y,1/2-z,x
109 -z,1/2-x,1/2+y
110 1/2-z,-x,1/2+y
111 1/2-z,1/2-x,y
112 -x,1/2-z,1/2+y
113 1/2-x,-z,1/2+y
114 1/2-x,1/2-z,y
115 -y,1/2-x,1/2+z
116 1/2-y,-x,1/2+z
117 1/2-y,1/2-x,z
118 -z,1/2-y,1/2+x
119 1/2-z,-y,1/2+x
120 1/2-z,1/2-y,x
121 1/4-x,3/4-y,3/4-z
122 3/4-x,1/4-y,3/4-z
123 3/4-x,3/4-y,1/4-z
124 1/4-y,3/4-z,3/4-x
125 3/4-y,1/4-z,3/4-x
126 3/4-y,3/4-z,1/4-x
127 1/4-z,3/4-x,3/4-y
128 3/4-z,1/4-x,3/4-y
129 3/4-z,3/4-x,1/4-y
130 1/4-x,3/4-z,3/4-y
131 3/4-x,1/4-z,3/4-y
132 3/4-x,3/4-z,1/4-y
133 1/4-y,3/4-x,3/4-z
134 3/4-y,1/4-x,3/4-z
135 3/4-y,3/4-x,1/4-z
136 1/4-z,3/4-y,3/4-x
137 3/4-z,1/4-y,3/4-x
138 3/4-z,3/4-y,1/4-x
139 1/4-x,3/4+y,3/4+z
140 3/4-x,1/4+y,3/4+z
141 3/4-x,3/4+y,1/4+z
142 1/4-y,3/4+z,3/4+x
143 3/4-y,1/4+z,3/4+x
144 3/4-y,3/4+z,1/4+x
145 1/4-z,3/4+x,3/4+y
146 3/4-z,1/4+x,3/4+y
147 3/4-z,3/4+x,1/4+y
148 1/4-x,3/4+z,3/4+y
149 3/4-x,1/4+z,3/4+y
150 3/4-x,3/4+z,1/4+y
151 1/4-y,3/4+x,3/4+z
152 3/4-y,1/4+x,3/4+z
153 3/4-y,3/4+x,1/4+z
154 1/4-z,3/4+y,3/4+x
155 3/4-z,1/4+y,3/4+x
156 3/4-z,3/4+y,1/4+x
157 1/4+x,3/4-y,3/4+z
158 3/4+x,1/4-y,3/4+z
159 3/4+x,3/4-y,1/4+z
160 1/4+y,3/4-z,3/4+x
161 3/4+y,1/4-z,3/4+x
162 3/4+y,3/4-z,1/4+x
163 1/4+z,3/4-x,3/4+y
164 3/4+z,1/4-x,3/4+y
165 3/4+z,3/4-x,1/4+y
166 1/4+x,3/4-z,3/4+y
167 3/4+x,1/4-z,3/4+y
168 3/4+x,3/4-z,1/4+y
169 1/4+y,3/4-x,3/4+z
170 3/4+y,1/4-x,3/4+z
171 3/4+y,3/4-x,1/4+z
172 1/4+z,3/4-y,3/4+x
173 3/4+z,1/4-y,3/4+x
174 3/4+z,3/4-y,1/4+x
175 1/4+x,3/4+y,3/4-z
176 3/4+x,1/4+y,3/4-z
177 3/4+x,3/4+y,1/4-z
178 1/4+y,3/4+z,3/4-x
179 3/4+y,1/4+z,3/4-x
180 3/4+y,3/4+z,1/4-x
181 1/4+z,3/4+x,3/4-y
182 3/4+z,1/4+x,3/4-y
183 3/4+z,3/4+x,1/4-y
184 1/4+x,3/4+z,3/4-y
185 3/4+x,1/4+z,3/4-y
186 3/4+x,3/4+z,1/4-y
187 1/4+y,3/4+x,3/4-z
188 3/4+y,1/4+x,3/4-z
189 3/4+y,3/4+x,1/4-z
190 1/4+z,3/4+y,3/4-x
191 3/4+z,1/4+y,3/4-x
192 3/4+z,3/4+y,1/4-x

loop_
_atom_site_label
_atom_site_fract_x
_atom_site_fract_y
_atom_site_fract_z
_atom_site_occupancy
_atom_site_symmetry_multiplicity
_atom_site_Wyckoff_symbol
_atom_site_U_iso_or_equiv
Nb 0.1250 0.1250 0.1250 1.000 16 c 0.01558
O1 0.6250 0.6250 0.6250 0.270 16 d 0.10728
O2 0.4355(11) 0.2500 0.2500 1.000 48 f 0.00325
K 0.6250 0.6250 0.6250 0.440 16 d 0.00694
O3 0.5556(7) 0.5556(7) 0.5556(7) 0.260 32 e 0.04296
H 0.6701(13) 0.5446(8) 0.5446(8) 0.357 96 g 0.16588
